data_7157053
loop_
_publ_author_name
'Zhang, Chen'
'Shang, Xinye'
'Cheng, Yuyu'
'Li, Fushuai'
'Zhao, Hanhui'
'Li, Pengfei'
'Li, Wenjun'

_publ_section_title
;
 Enantioselective construction of 3-substituted 3-amino-2-oxindoles
 containing an N,N-ketal skeleton via organocatalyzed aza-addition of
 isatin imines.
;
_journal_issue 36
_journal_name_full 'Organic &amp; biomolecular chemistry'
_journal_page_first 8374
_journal_page_last 8378
_journal_paper_doi 10.1039/c9ob01870k
_journal_volume 17
_journal_year 2019
_chemical_formula_moiety 'C30 H28 Br N3 O3'
_chemical_formula_sum 'C30 H28 Br N3 O3'
_chemical_formula_weight 558.46
_space_group_crystal_system triclinic
_space_group_IT_number 2
_space_group_name_Hall '-P 1'
_space_group_name_H-M_alt 'P -1'
_symmetry_space_group_name_Hall '-P 1'
_symmetry_space_group_name_H-M 'P -1'
_atom_sites_solution_hydrogens mixed
_atom_sites_solution_primary dual
_audit_creation_date 2018-12-19
_audit_creation_method
;
Olex2 1.2
(compiled 2018.05.29 svn.r3508 for OlexSys, GUI svn.r5506)
;
_audit_update_record
;
2019-05-29 deposited with the CCDC.    2019-08-28 downloaded from the CCDC.
;
_cell_angle_alpha 65.813(2)
_cell_angle_beta 85.063(2)
_cell_angle_gamma 89.505(2)
_cell_formula_units_Z 2
_cell_length_a 9.7016(6)
_cell_length_b 11.8988(7)
_cell_length_c 12.2186(7)
_cell_measurement_reflns_used 9978
_cell_measurement_temperature 100
_cell_measurement_theta_max 27.53
_cell_measurement_theta_min 2.67
_cell_volume 1281.34(13)
_computing_cell_refinement 'SAINT V8.38A (?, 2016)'
_computing_data_reduction 'SAINT V8.38A (?, 2016)'
_computing_molecular_graphics 'Olex2 (Dolomanov et al., 2009)'
_computing_publication_material 'Olex2 (Dolomanov et al., 2009)'
_computing_structure_refinement 'XL (Sheldrick, 2008)'
_computing_structure_solution 'ShelXT (Sheldrick, 2015)'
_diffrn_ambient_temperature 100
_diffrn_detector 'Bruker PHOTO 100 area detector'
_diffrn_detector_area_resol_mean 7.9
_diffrn_detector_type 'CCD area detector'
_diffrn_measured_fraction_theta_full 0.998
_diffrn_measured_fraction_theta_max 0.998
_diffrn_measurement_device 'three-circle diffractometer'
_diffrn_measurement_device_type 'Bruker PHOTO 100 area detector'
_diffrn_measurement_method '\w and \f scans'
_diffrn_radiation_monochromator 'mirror optics'
_diffrn_radiation_probe x-ray
_diffrn_radiation_type MoK\a
_diffrn_radiation_wavelength 0.71073
_diffrn_reflns_av_R_equivalents 0.0457
_diffrn_reflns_av_unetI/netI 0.0390
_diffrn_reflns_Laue_measured_fraction_full 0.998
_diffrn_reflns_Laue_measured_fraction_max 0.998
_diffrn_reflns_limit_h_max 12
_diffrn_reflns_limit_h_min -12
_diffrn_reflns_limit_k_max 15
_diffrn_reflns_limit_k_min -15
_diffrn_reflns_limit_l_max 15
_diffrn_reflns_limit_l_min -15
_diffrn_reflns_number 23597
_diffrn_reflns_point_group_measured_fraction_full 0.998
_diffrn_reflns_point_group_measured_fraction_max 0.998
_diffrn_reflns_theta_full 25.242
_diffrn_reflns_theta_max 27.552
_diffrn_reflns_theta_min 2.667
_diffrn_source 'microfocus sealed X-ray tube'
_diffrn_source_type 'Incoatec I\ms'
_diffrn_standards_number 0
_exptl_absorpt_coefficient_mu 1.642
_exptl_absorpt_correction_T_max 0.7456
_exptl_absorpt_correction_T_min 0.6129
_exptl_absorpt_correction_type multi-scan
_exptl_absorpt_process_details
'SADABS-2016/2 (Bruker,2016/2) was used for absorption correction. wR2(int) was 0.0817 before and 0.0541 after correction. The Ratio of minimum to maximum transmission is 0.8220. The \l/2 correction factor is Not present.'
_exptl_crystal_colour colourless
_exptl_crystal_colour_primary colourless
_exptl_crystal_density_diffrn 1.447
_exptl_crystal_description block
_exptl_crystal_F_000 576
_exptl_crystal_size_max 0.45
_exptl_crystal_size_mid 0.39
_exptl_crystal_size_min 0.38
_refine_diff_density_max 0.346
_refine_diff_density_min -0.381
_refine_diff_density_rms 0.067
_refine_ls_extinction_method none
_refine_ls_goodness_of_fit_ref 1.041
_refine_ls_hydrogen_treatment constr
_refine_ls_matrix_type full
_refine_ls_number_parameters 337
_refine_ls_number_reflns 5923
_refine_ls_number_restraints 0
_refine_ls_restrained_S_all 1.041
_refine_ls_R_factor_all 0.0330
_refine_ls_R_factor_gt 0.0279
_refine_ls_shift/su_max 0.001
_refine_ls_shift/su_mean 0.000
_refine_ls_structure_factor_coef Fsqd
_refine_ls_weighting_details 'w=1/[\s^2^(Fo^2^)+(0.0240P)^2^+0.7072P] where P=(Fo^2^+2Fc^2^)/3'
_refine_ls_weighting_scheme calc
_refine_ls_wR_factor_gt 0.0663
_refine_ls_wR_factor_ref 0.0684
_reflns_Friedel_coverage 0.000
_reflns_number_gt 5369
_reflns_number_total 5923
_reflns_threshold_expression 'I > 2\s(I)'
_cod_data_source_file c9ob01870k2.cif
_cod_data_source_block cxy0590_0m
_cod_depositor_comments 'Adding full bibliography for 7157049--7157053.cif.'
_cod_database_code 7157053
_shelx_shelxl_version_number 2016/6
_shelx_space_group_comment
;
The symmetry employed for this shelxl refinement is uniquely defined
by the following loop, which should always be used as a source of
symmetry information in preference to the above space-group names.
They are only intended as comments.
;
_shelx_estimated_absorpt_t_max 0.574
_shelx_estimated_absorpt_t_min 0.525
_olex2_refinement_description
;
1. Fixed Uiso
 At 1.2 times of:
  All C(H) groups, All C(H,H) groups, All N(H) groups
 At 1.5 times of:
  All C(H,H,H) groups
2.a Riding coordinates:
 N2(H2), N3(H3)
2.b Secondary CH2 refined with riding coordinates:
 C5(H5A,H5B)
2.c Aromatic/amide H refined with riding coordinates:
 C1(H1), C2(H2A), C3(H3A), C9(H9), C11(H11), C12(H12), C13(H13), C14(H14),
 C15(H15), C23(H23), C24(H24), C26(H26), C27(H27), C28(H28), C30(H30)
2.d Idealised Me refined as rotating group:
 C20(H20A,H20B,H20C), C21(H21A,H21B,H21C), C22(H22A,H22B,H22C)
;
_olex2_submission_special_instructions 'No special instructions were received'

loop_
_space_group_symop_operation_xyz
'x, y, z'
'-x, -y, -z'

loop_
_atom_site_label
_atom_site_type_symbol
_atom_site_fract_x
_atom_site_fract_y
_atom_site_fract_z
_atom_site_U_iso_or_equiv
_atom_site_adp_type
_atom_site_occupancy
_atom_site_site_symmetry_order
_atom_site_calc_flag
_atom_site_refinement_flags_posn
Br1 Br -0.12343(2) 0.91568(2) 0.31611(2) 0.01748(6) Uani 1 1 d .
O1 O 0.37317(11) 0.40262(10) 0.58679(10) 0.0142(2) Uani 1 1 d .
O2 O 0.07827(12) 0.41905(10) 0.76459(10) 0.0172(2) Uani 1 1 d .
O3 O 0.20618(11) 0.35068(10) 0.92723(9) 0.0151(2) Uani 1 1 d .
N1 N 0.21857(13) 0.54054(11) 0.47435(11) 0.0111(2) Uani 1 1 d .
N2 N 0.43580(13) 0.64246(12) 0.59991(11) 0.0123(3) Uani 1 1 d .
H2 H 0.485223 0.631308 0.548612 0.015 Uiso 1 1 d R
N3 N 0.28463(13) 0.50988(11) 0.76263(11) 0.0113(2) Uani 1 1 d .
H3 H 0.357115 0.492593 0.793533 0.014 Uiso 1 1 d R
C1 C 0.42232(18) 0.61153(16) 0.05093(14) 0.0203(4) Uani 1 1 d .
H1 H 0.473855 0.639213 -0.025587 0.024 Uiso 1 1 calc R
C2 C 0.32425(18) 0.51735(17) 0.08460(15) 0.0228(4) Uani 1 1 d .
H2A H 0.308064 0.480420 0.030945 0.027 Uiso 1 1 calc R
C3 C 0.24927(18) 0.47641(16) 0.19625(15) 0.0192(3) Uani 1 1 d .
H3A H 0.181444 0.411915 0.218645 0.023 Uiso 1 1 calc R
C4 C 0.27299(16) 0.52951(14) 0.27595(13) 0.0117(3) Uani 1 1 d .
C5 C 0.18943(16) 0.47941(14) 0.39682(13) 0.0125(3) Uani 1 1 d .
H5A H 0.089894 0.487040 0.383612 0.015 Uiso 1 1 calc R
H5B H 0.207533 0.390563 0.439084 0.015 Uiso 1 1 calc R
C6 C 0.30386(15) 0.49368(13) 0.56403(13) 0.0108(3) Uani 1 1 d .
C7 C 0.30161(15) 0.57989(13) 0.63236(13) 0.0105(3) Uani 1 1 d .
C8 C 0.47294(15) 0.74163(13) 0.62553(13) 0.0112(3) Uani 1 1 d .
C9 C 0.40868(16) 0.76750(14) 0.71731(13) 0.0127(3) Uani 1 1 d .
H9 H 0.332530 0.717111 0.766504 0.015 Uiso 1 1 calc R
C10 C 0.45512(16) 0.86860(14) 0.73903(13) 0.0126(3) Uani 1 1 d .
C11 C 0.39048(17) 0.89724(15) 0.83314(14) 0.0162(3) Uani 1 1 d .
H11 H 0.312378 0.849309 0.881460 0.019 Uiso 1 1 calc R
C12 C 0.43924(19) 0.99260(16) 0.85481(15) 0.0214(4) Uani 1 1 d .
H12 H 0.395444 1.009914 0.918550 0.026 Uiso 1 1 calc R
C13 C 0.5541(2) 1.06575(15) 0.78343(16) 0.0231(4) Uani 1 1 d .
H13 H 0.587649 1.131597 0.799711 0.028 Uiso 1 1 calc R
C14 C 0.37151(17) 0.62367(14) 0.24198(14) 0.0146(3) Uani 1 1 d .
H14 H 0.388922 0.659972 0.295883 0.018 Uiso 1 1 calc R
C15 C 0.44532(18) 0.66549(15) 0.12901(14) 0.0186(3) Uani 1 1 d .
H15 H 0.511687 0.731279 0.105495 0.022 Uiso 1 1 calc R
C16 C 0.15002(15) 0.64384(13) 0.47773(13) 0.0111(3) Uani 1 1 d .
C17 C 0.18511(15) 0.66514(13) 0.57653(13) 0.0106(3) Uani 1 1 d .
C18 C 0.17897(16) 0.42403(14) 0.81445(13) 0.0118(3) Uani 1 1 d .
C19 C 0.10659(17) 0.25438(15) 1.01050(14) 0.0165(3) Uani 1 1 d .
C20 C 0.0700(3) 0.16477(18) 0.95769(18) 0.0387(5) Uani 1 1 d .
H20A H 0.008739 0.204246 0.893615 0.058 Uiso 1 1 calc GR
H20B H 0.022769 0.091551 1.020951 0.058 Uiso 1 1 calc GR
H20C H 0.154697 0.140482 0.924300 0.058 Uiso 1 1 calc GR
C21 C 0.1883(2) 0.19050(16) 1.11876(15) 0.0241(4) Uani 1 1 d .
H21A H 0.271409 0.155704 1.094695 0.036 Uiso 1 1 calc GR
H21B H 0.130945 0.124239 1.181721 0.036 Uiso 1 1 calc GR
H21C H 0.215482 0.250296 1.149761 0.036 Uiso 1 1 calc GR
C22 C -0.01874(19) 0.31531(19) 1.04243(17) 0.0293(4) Uani 1 1 d .
H22A H 0.011213 0.375474 1.071957 0.044 Uiso 1 1 calc GR
H22B H -0.080071 0.252571 1.105283 0.044 Uiso 1 1 calc GR
H22C H -0.068491 0.357334 0.970717 0.044 Uiso 1 1 calc GR
C23 C 0.58781(16) 0.81696(14) 0.55318(14) 0.0135(3) Uani 1 1 d .
H23 H 0.632457 0.799567 0.489785 0.016 Uiso 1 1 calc R
C24 C 0.63458(16) 0.91358(14) 0.57356(14) 0.0151(3) Uani 1 1 d .
H24 H 0.711634 0.962429 0.524273 0.018 Uiso 1 1 calc R
C25 C 0.57024(16) 0.94262(14) 0.66716(14) 0.0141(3) Uani 1 1 d .
C26 C 0.61757(18) 1.04234(15) 0.69077(15) 0.0197(3) Uani 1 1 d .
H26 H 0.693695 1.093117 0.641996 0.024 Uiso 1 1 calc R
C27 C 0.11927(16) 0.75638(14) 0.60185(13) 0.0135(3) Uani 1 1 d .
H27 H 0.138235 0.769381 0.670848 0.016 Uiso 1 1 calc R
C28 C 0.02445(16) 0.82925(14) 0.52462(14) 0.0141(3) Uani 1 1 d .
H28 H -0.022621 0.891550 0.541377 0.017 Uiso 1 1 calc R
C29 C -0.00053(16) 0.81019(14) 0.42364(14) 0.0132(3) Uani 1 1 d .
C30 C 0.05962(16) 0.71580(14) 0.39809(13) 0.0127(3) Uani 1 1 d .
H30 H 0.039487 0.701900 0.329843 0.015 Uiso 1 1 calc R

loop_
_atom_site_aniso_label
_atom_site_aniso_U_11
_atom_site_aniso_U_22
_atom_site_aniso_U_33
_atom_site_aniso_U_23
_atom_site_aniso_U_13
_atom_site_aniso_U_12
Br1 0.01732(9) 0.01828(9) 0.01362(8) -0.00309(6) -0.00298(6) 0.00505(6)
O1 0.0164(6) 0.0124(5) 0.0151(5) -0.0069(4) -0.0024(4) 0.0019(4)
O2 0.0166(6) 0.0195(6) 0.0136(5) -0.0041(5) -0.0044(4) -0.0046(5)
O3 0.0154(5) 0.0166(6) 0.0093(5) -0.0009(4) -0.0027(4) -0.0032(4)
N1 0.0145(6) 0.0102(6) 0.0097(6) -0.0053(5) -0.0014(5) -0.0009(5)
N2 0.0119(6) 0.0149(6) 0.0124(6) -0.0084(5) 0.0022(5) -0.0029(5)
N3 0.0120(6) 0.0135(6) 0.0080(6) -0.0038(5) -0.0029(5) -0.0004(5)
C1 0.0225(9) 0.0244(9) 0.0111(7) -0.0048(7) -0.0009(6) 0.0101(7)
C2 0.0230(9) 0.0349(10) 0.0188(8) -0.0190(8) -0.0047(7) 0.0064(7)
C3 0.0174(8) 0.0250(9) 0.0210(8) -0.0154(7) -0.0011(7) -0.0018(7)
C4 0.0137(7) 0.0121(7) 0.0106(7) -0.0057(6) -0.0036(6) 0.0037(6)
C5 0.0158(8) 0.0118(7) 0.0124(7) -0.0075(6) -0.0014(6) -0.0028(6)
C6 0.0111(7) 0.0122(7) 0.0086(7) -0.0043(6) 0.0017(5) -0.0039(6)
C7 0.0129(7) 0.0103(7) 0.0086(7) -0.0045(6) 0.0006(5) -0.0019(6)
C8 0.0121(7) 0.0095(7) 0.0111(7) -0.0028(6) -0.0036(6) 0.0004(6)
C9 0.0118(7) 0.0129(7) 0.0122(7) -0.0040(6) -0.0015(6) -0.0011(6)
C10 0.0151(7) 0.0111(7) 0.0122(7) -0.0045(6) -0.0060(6) 0.0026(6)
C11 0.0187(8) 0.0157(8) 0.0148(7) -0.0065(6) -0.0038(6) 0.0021(6)
C12 0.0295(9) 0.0192(8) 0.0200(8) -0.0120(7) -0.0066(7) 0.0057(7)
C13 0.0351(10) 0.0126(8) 0.0250(9) -0.0098(7) -0.0095(8) -0.0008(7)
C14 0.0187(8) 0.0132(7) 0.0124(7) -0.0057(6) -0.0022(6) 0.0009(6)
C15 0.0204(8) 0.0150(8) 0.0162(8) -0.0027(6) 0.0019(6) 0.0018(6)
C16 0.0115(7) 0.0098(7) 0.0105(7) -0.0035(6) 0.0036(5) -0.0040(5)
C17 0.0111(7) 0.0103(7) 0.0087(6) -0.0026(5) 0.0006(5) -0.0029(5)
C18 0.0154(7) 0.0104(7) 0.0102(7) -0.0050(6) -0.0005(6) -0.0003(6)
C19 0.0209(8) 0.0143(8) 0.0109(7) -0.0019(6) 0.0008(6) -0.0067(6)
C20 0.0726(16) 0.0208(10) 0.0210(9) -0.0068(8) -0.0039(10) -0.0189(10)
C21 0.0290(10) 0.0205(9) 0.0154(8) 0.0002(7) -0.0022(7) -0.0014(7)
C22 0.0209(9) 0.0378(11) 0.0201(9) -0.0040(8) 0.0043(7) 0.0002(8)
C23 0.0127(7) 0.0149(7) 0.0120(7) -0.0045(6) -0.0006(6) 0.0002(6)
C24 0.0143(8) 0.0124(7) 0.0147(7) -0.0017(6) -0.0007(6) -0.0030(6)
C25 0.0164(8) 0.0108(7) 0.0141(7) -0.0031(6) -0.0060(6) 0.0006(6)
C26 0.0243(9) 0.0118(7) 0.0213(8) -0.0042(6) -0.0060(7) -0.0029(6)
C27 0.0152(7) 0.0145(7) 0.0122(7) -0.0072(6) 0.0002(6) -0.0020(6)
C28 0.0139(7) 0.0125(7) 0.0156(7) -0.0060(6) 0.0011(6) 0.0002(6)
C29 0.0110(7) 0.0124(7) 0.0122(7) -0.0009(6) -0.0013(6) -0.0008(6)
C30 0.0142(7) 0.0131(7) 0.0093(7) -0.0033(6) -0.0003(6) -0.0033(6)

loop_
_atom_type_symbol
_atom_type_description
_atom_type_scat_dispersion_real
_atom_type_scat_dispersion_imag
_atom_type_scat_source
C C 0.0033 0.0016 'International Tables Vol C Tables 4.2.6.8 and 6.1.1.4'
H H 0.0000 0.0000 'International Tables Vol C Tables 4.2.6.8 and 6.1.1.4'
Br Br -0.2901 2.4595 'International Tables Vol C Tables 4.2.6.8 and 6.1.1.4'
N N 0.0061 0.0033 'International Tables Vol C Tables 4.2.6.8 and 6.1.1.4'
O O 0.0106 0.0060 'International Tables Vol C Tables 4.2.6.8 and 6.1.1.4'

loop_
_geom_angle_atom_site_label_1
_geom_angle_atom_site_label_2
_geom_angle_atom_site_label_3
_geom_angle
C18 O3 C19 121.99(12)
C6 N1 C5 122.91(12)
C6 N1 C16 111.37(12)
C16 N1 C5 125.19(13)
C7 N2 H2 116.3
C8 N2 H2 116.4
C8 N2 C7 125.25(12)
C7 N3 H3 113.9
C18 N3 H3 115.7
C18 N3 C7 120.25(12)
C2 C1 H1 120.1
C2 C1 C15 119.74(15)
C15 C1 H1 120.1
C1 C2 H2A 119.8
C1 C2 C3 120.31(15)
C3 C2 H2A 119.8
C2 C3 H3A 119.9
C2 C3 C4 120.25(16)
C4 C3 H3A 119.9
C3 C4 C5 117.61(14)
C14 C4 C3 119.27(14)
C14 C4 C5 123.11(13)
N1 C5 C4 114.43(12)
N1 C5 H5A 108.7
N1 C5 H5B 108.7
C4 C5 H5A 108.7
C4 C5 H5B 108.7
H5A C5 H5B 107.6
O1 C6 N1 126.77(13)
O1 C6 C7 125.13(13)
N1 C6 C7 108.08(12)
N2 C7 N3 108.56(12)
N2 C7 C6 105.32(11)
N2 C7 C17 112.77(12)
N3 C7 C6 111.77(12)
N3 C7 C17 116.46(12)
C17 C7 C6 101.28(11)
N2 C8 C23 116.50(13)
C9 C8 N2 124.27(14)
C9 C8 C23 119.19(14)
C8 C9 H9 119.7
C8 C9 C10 120.67(14)
C10 C9 H9 119.7
C9 C10 C11 121.73(14)
C25 C10 C9 119.80(14)
C25 C10 C11 118.47(14)
C10 C11 H11 119.6
C12 C11 C10 120.82(16)
C12 C11 H11 119.6
C11 C12 H12 119.7
C11 C12 C13 120.56(16)
C13 C12 H12 119.7
C12 C13 H13 119.8
C26 C13 C12 120.31(16)
C26 C13 H13 119.8
C4 C14 H14 119.9
C4 C14 C15 120.22(15)
C15 C14 H14 119.9
C1 C15 C14 120.21(16)
C1 C15 H15 119.9
C14 C15 H15 119.9
C17 C16 N1 110.25(13)
C30 C16 N1 126.69(14)
C30 C16 C17 123.06(14)
C16 C17 C7 107.96(12)
C27 C17 C7 132.74(13)
C27 C17 C16 119.21(14)
O2 C18 O3 127.29(14)
O2 C18 N3 124.02(14)
O3 C18 N3 108.68(13)
O3 C19 C20 111.06(13)
O3 C19 C21 102.13(13)
O3 C19 C22 109.00(13)
C20 C19 C21 110.16(15)
C20 C19 C22 112.88(17)
C22 C19 C21 111.10(14)
C19 C20 H20A 109.5
C19 C20 H20B 109.5
C19 C20 H20C 109.5
H20A C20 H20B 109.5
H20A C20 H20C 109.5
H20B C20 H20C 109.5
C19 C21 H21A 109.5
C19 C21 H21B 109.5
C19 C21 H21C 109.5
H21A C21 H21B 109.5
H21A C21 H21C 109.5
H21B C21 H21C 109.5
C19 C22 H22A 109.5
C19 C22 H22B 109.5
C19 C22 H22C 109.5
H22A C22 H22B 109.5
H22A C22 H22C 109.5
H22B C22 H22C 109.5
C8 C23 H23 119.5
C24 C23 C8 120.91(14)
C24 C23 H23 119.5
C23 C24 H24 119.4
C23 C24 C25 121.15(14)
C25 C24 H24 119.4
C10 C25 C24 118.28(14)
C10 C25 C26 119.47(15)
C24 C25 C26 122.24(15)
C13 C26 C25 120.36(16)
C13 C26 H26 119.8
C25 C26 H26 119.8
C17 C27 H27 120.4
C17 C27 C28 119.14(14)
C28 C27 H27 120.4
C27 C28 H28 120.2
C29 C28 C27 119.68(14)
C29 C28 H28 120.2
C28 C29 Br1 118.78(12)
C28 C29 C30 122.66(14)
C30 C29 Br1 118.55(11)
C16 C30 C29 116.04(14)
C16 C30 H30 122.0
C29 C30 H30 122.0

loop_
_geom_bond_atom_site_label_1
_geom_bond_atom_site_label_2
_geom_bond_distance
Br1 C29 1.9016(15)
O1 C6 1.2150(18)
O2 C18 1.2091(19)
O3 C18 1.3429(18)
O3 C19 1.4752(18)
N1 C5 1.4563(18)
N1 C6 1.3578(19)
N1 C16 1.4063(19)
N2 H2 0.8097
N2 C7 1.4465(19)
N2 C8 1.3963(19)
N3 H3 0.8117
N3 C7 1.4579(18)
N3 C18 1.3681(19)
C1 H1 0.9500
C1 C2 1.380(3)
C1 C15 1.383(2)
C2 H2A 0.9500
C2 C3 1.385(2)
C3 H3A 0.9500
C3 C4 1.395(2)
C4 C5 1.508(2)
C4 C14 1.382(2)
C5 H5A 0.9900
C5 H5B 0.9900
C6 C7 1.565(2)
C7 C17 1.522(2)
C8 C9 1.378(2)
C8 C23 1.423(2)
C9 H9 0.9500
C9 C10 1.419(2)
C10 C11 1.423(2)
C10 C25 1.417(2)
C11 H11 0.9500
C11 C12 1.363(2)
C12 H12 0.9500
C12 C13 1.410(3)
C13 H13 0.9500
C13 C26 1.369(2)
C14 H14 0.9500
C14 C15 1.392(2)
C15 H15 0.9500
C16 C17 1.400(2)
C16 C30 1.379(2)
C17 C27 1.383(2)
C19 C20 1.513(2)
C19 C21 1.518(2)
C19 C22 1.514(2)
C20 H20A 0.9800
C20 H20B 0.9800
C20 H20C 0.9800
C21 H21A 0.9800
C21 H21B 0.9800
C21 H21C 0.9800
C22 H22A 0.9800
C22 H22B 0.9800
C22 H22C 0.9800
C23 H23 0.9500
C23 C24 1.361(2)
C24 H24 0.9500
C24 C25 1.419(2)
C25 C26 1.419(2)
C26 H26 0.9500
C27 H27 0.9500
C27 C28 1.398(2)
C28 H28 0.9500
C28 C29 1.383(2)
C29 C30 1.394(2)
C30 H30 0.9500

loop_
_geom_torsion_atom_site_label_1
_geom_torsion_atom_site_label_2
_geom_torsion_atom_site_label_3
_geom_torsion_atom_site_label_4
_geom_torsion
Br1 C29 C30 C16 178.70(11)
O1 C6 C7 N2 69.44(18)
O1 C6 C7 N3 -48.25(19)
O1 C6 C7 C17 -172.92(14)
N1 C6 C7 N2 -108.96(13)
N1 C6 C7 N3 133.34(13)
N1 C6 C7 C17 8.67(14)
N1 C16 C17 C7 8.52(16)
N1 C16 C17 C27 -174.48(13)
N1 C16 C30 C29 177.06(14)
N2 C7 C17 C16 101.93(14)
N2 C7 C17 C27 -74.5(2)
N2 C8 C9 C10 178.48(14)
N2 C8 C23 C24 -177.98(14)
N3 C7 C17 C16 -131.59(13)
N3 C7 C17 C27 52.0(2)
C1 C2 C3 C4 -0.4(3)
C2 C1 C15 C14 1.1(2)
C2 C3 C4 C5 -179.08(15)
C2 C3 C4 C14 0.3(2)
C3 C4 C5 N1 -179.20(14)
C3 C4 C14 C15 0.5(2)
C4 C14 C15 C1 -1.2(2)
C5 N1 C6 O1 5.4(2)
C5 N1 C6 C7 -176.27(12)
C5 N1 C16 C17 169.17(13)
C5 N1 C16 C30 -10.3(2)
C5 C4 C14 C15 179.86(14)
C6 N1 C5 C4 -98.93(16)
C6 N1 C16 C17 -2.69(17)
C6 N1 C16 C30 177.86(14)
C6 C7 C17 C16 -10.14(14)
C6 C7 C17 C27 173.42(16)
C7 N2 C8 C9 23.2(2)
C7 N2 C8 C23 -158.88(14)
C7 N3 C18 O2 -17.3(2)
C7 N3 C18 O3 163.68(12)
C7 C17 C27 C28 172.88(15)
C8 N2 C7 N3 -70.22(17)
C8 N2 C7 C6 169.94(13)
C8 N2 C7 C17 60.37(18)
C8 C9 C10 C11 179.96(14)
C8 C9 C10 C25 -1.1(2)
C8 C23 C24 C25 -0.2(2)
C9 C8 C23 C24 0.0(2)
C9 C10 C11 C12 178.05(15)
C9 C10 C25 C24 0.9(2)
C9 C10 C25 C26 -178.93(14)
C10 C11 C12 C13 0.7(3)
C10 C25 C26 C13 1.1(2)
C11 C10 C25 C24 179.87(14)
C11 C10 C25 C26 0.0(2)
C11 C12 C13 C26 0.5(3)
C12 C13 C26 C25 -1.3(3)
C14 C4 C5 N1 1.4(2)
C15 C1 C2 C3 -0.2(3)
C16 N1 C5 C4 90.10(17)
C16 N1 C6 O1 177.44(14)
C16 N1 C6 C7 -4.19(16)
C16 C17 C27 C28 -3.2(2)
C17 C16 C30 C29 -2.3(2)
C17 C27 C28 C29 -0.9(2)
C18 O3 C19 C20 57.4(2)
C18 O3 C19 C21 174.80(13)
C18 O3 C19 C22 -67.59(18)
C18 N3 C7 N2 -167.45(13)
C18 N3 C7 C6 -51.72(18)
C18 N3 C7 C17 64.00(18)
C19 O3 C18 O2 -3.8(2)
C19 O3 C18 N3 175.20(12)
C23 C8 C9 C10 0.6(2)
C23 C24 C25 C10 -0.3(2)
C23 C24 C25 C26 179.57(15)
C24 C25 C26 C13 -178.76(15)
C25 C10 C11 C12 -0.9(2)
C27 C28 C29 Br1 -177.08(11)
C27 C28 C29 C30 3.7(2)
C28 C29 C30 C16 -2.0(2)
C30 C16 C17 C7 -172.01(13)
C30 C16 C17 C27 5.0(2)
